data_2225340
loop_
_publ_author_name
'Xia, Dao-Cheng'
'Yao, Ji-Huan'

_publ_section_title
;
 2-Phenylimidazolium chloride monohydrate
;
_journal_coeditor_code OM2320
_journal_issue 3
_journal_name_full 'Acta Crystallographica Section E'
_journal_page_first o673
_journal_paper_doi 10.1107/S1600536810006136
_journal_volume 66
_journal_year 2010
_chemical_formula_iupac 'C9 H9 N2 +, Cl -, H2 O'
_chemical_formula_moiety 'C9 H9 N2 +, Cl -, H2 O'
_chemical_formula_sum 'C9 H11 Cl N2 O'
_chemical_formula_weight 198.65
_chemical_name_systematic
;
2-Phenylimidazolium chloride monohydrate
;
_space_group_IT_number 2
_symmetry_cell_setting triclinic
_symmetry_space_group_name_Hall '-P 1'
_symmetry_space_group_name_H-M 'P -1'
_atom_sites_solution_hydrogens geom
_atom_sites_solution_primary direct
_atom_sites_solution_secondary difmap
_audit_creation_method SHELXL-97
_cell_angle_alpha 105.486(11)
_cell_angle_beta 106.516(11)
_cell_angle_gamma 109.337(13)
_cell_formula_units_Z 2
_cell_length_a 7.2751(10)
_cell_length_b 8.8816(13)
_cell_length_c 9.3228(10)
_cell_measurement_reflns_used 2030
_cell_measurement_temperature 293(2)
_cell_measurement_theta_max 26.41
_cell_measurement_theta_min 2.49
_cell_volume 499.65(15)
_computing_cell_refinement 'CrysAlis CCD (Oxford Diffraction, 2006)'
_computing_data_collection 'CrysAlis CCD (Oxford Diffraction, 2006)'
_computing_data_reduction 'CrysAlis RED (Oxford Diffraction, 2006)'
_computing_molecular_graphics 'SHELXTL (Sheldrick, 2008)'
_computing_publication_material 'SHELXTL (Sheldrick, 2008)'
_computing_structure_refinement 'SHELXL97 (Sheldrick, 2008)'
_computing_structure_solution 'SHELXS97 (Sheldrick, 2008)'
_diffrn_ambient_temperature 293(2)
_diffrn_detector_area_resol_mean 10.0
_diffrn_measured_fraction_theta_full 0.997
_diffrn_measured_fraction_theta_max 0.990
_diffrn_measurement_device_type 'Oxford Diffraction Gemini R Ultra'
_diffrn_measurement_method '\w scan'
_diffrn_radiation_monochromator graphite
_diffrn_radiation_source 'fine-focus sealed tube'
_diffrn_radiation_type MoK\a
_diffrn_radiation_wavelength 0.71073
_diffrn_reflns_av_R_equivalents 0.0245
_diffrn_reflns_av_sigmaI/netI 0.0626
_diffrn_reflns_limit_h_max 9
_diffrn_reflns_limit_h_min -6
_diffrn_reflns_limit_k_max 11
_diffrn_reflns_limit_k_min -10
_diffrn_reflns_limit_l_max 9
_diffrn_reflns_limit_l_min -11
_diffrn_reflns_number 3460
_diffrn_reflns_theta_full 25.00
_diffrn_reflns_theta_max 26.41
_diffrn_reflns_theta_min 2.49
_diffrn_standards_interval_count 0
_diffrn_standards_interval_time 0
_diffrn_standards_number 0
_exptl_absorpt_coefficient_mu 0.344
_exptl_absorpt_correction_T_max 0.78
_exptl_absorpt_correction_T_min 0.52
_exptl_absorpt_correction_type multi-scan
_exptl_absorpt_process_details
;
(CrysAlis RED; Oxford Diffraction, 2006)
;
_exptl_crystal_colour colorless
_exptl_crystal_density_diffrn 1.320
_exptl_crystal_density_method 'not measured'
_exptl_crystal_description block
_exptl_crystal_F_000 208
_exptl_crystal_size_max 0.31
_exptl_crystal_size_mid 0.24
_exptl_crystal_size_min 0.22
_refine_diff_density_max 0.163
_refine_diff_density_min -0.251
_refine_ls_extinction_method none
_refine_ls_goodness_of_fit_ref 0.808
_refine_ls_hydrogen_treatment mixed
_refine_ls_matrix_type full
_refine_ls_number_parameters 126
_refine_ls_number_reflns 2030
_refine_ls_number_restraints 0
_refine_ls_restrained_S_all 0.808
_refine_ls_R_factor_all 0.0636
_refine_ls_R_factor_gt 0.0343
_refine_ls_shift/su_max 0.000
_refine_ls_shift/su_mean 0.000
_refine_ls_structure_factor_coef Fsqd
_refine_ls_weighting_details 'calc w=1/[\s^2^(Fo^2^)+(0.0394P)^2^] where P=(Fo^2^+2Fc^2^)/3'
_refine_ls_weighting_scheme calc
_refine_ls_wR_factor_gt 0.0705
_refine_ls_wR_factor_ref 0.0741
_reflns_number_gt 1198
_reflns_number_total 2030
_reflns_threshold_expression I>2\s(I)
_cod_data_source_file om2320.cif
_cod_data_source_block I
_cod_database_code 2225340
_cod_database_fobs_code 2225340

loop_
_symmetry_equiv_pos_as_xyz
'x, y, z'
'-x, -y, -z'

loop_
_atom_site_type_symbol
_atom_site_label
_atom_site_fract_x
_atom_site_fract_y
_atom_site_fract_z
_atom_site_U_iso_or_equiv
_atom_site_adp_type
_atom_site_calc_flag
_atom_site_refinement_flags
_atom_site_occupancy
_atom_site_disorder_assembly
_atom_site_disorder_group
C C1 0.4640(3) 0.2399(2) 0.3466(2) 0.0617(5) Uani d . 1 . .
H H1A 0.5140 0.2530 0.4549 0.074 Uiso calc R 1 . .
C C2 0.4744(3) 0.3668(2) 0.2929(2) 0.0653(6) Uani d . 1 . .
H H2A 0.5322 0.4849 0.3570 0.078 Uiso calc R 1 . .
C C3 0.3188(3) 0.1197(2) 0.0774(2) 0.0437(4) Uani d . 1 . .
C C4 0.2201(3) -0.0061(2) -0.0909(2) 0.0441(4) Uani d . 1 . .
C C5 0.1124(3) -0.1827(2) -0.1299(2) 0.0548(5) Uani d . 1 . .
H H5 0.1007 -0.2215 -0.0482 0.066 Uiso calc R 1 . .
C C6 0.0231(3) -0.3006(2) -0.2889(2) 0.0665(6) Uani d . 1 . .
H H6 -0.0509 -0.4186 -0.3146 0.080 Uiso calc R 1 . .
C C7 0.0428(3) -0.2445(3) -0.4101(3) 0.0693(6) Uani d . 1 . .
H H7 -0.0167 -0.3247 -0.5174 0.083 Uiso calc R 1 . .
C C8 0.1500(3) -0.0708(3) -0.3728(2) 0.0661(6) Uani d . 1 . .
H H8 0.1634 -0.0336 -0.4551 0.079 Uiso calc R 1 . .
C C9 0.2382(3) 0.0496(2) -0.2145(2) 0.0550(5) Uani d . 1 . .
H H9 0.3095 0.1676 -0.1903 0.066 Uiso calc R 1 . .
N N1 0.3844(2) 0.29054(16) 0.12684(18) 0.0543(4) Uani d . 1 . .
H H1 0.3719 0.3448 0.0635 0.065 Uiso calc R 1 . .
N N2 0.3658(2) 0.08756(17) 0.21156(17) 0.0504(4) Uani d . 1 . .
H H2 0.3385 -0.0138 0.2129 0.060 Uiso calc R 1 . .
O O1W 0.2454(3) 0.4594(2) -0.0598(3) 0.0680(4) Uani d . 1 . .
H HW11 0.249(4) 0.538(3) 0.019(3) 0.114(11) Uiso d . 1 . .
H HW12 0.107(5) 0.407(3) -0.117(3) 0.122(11) Uiso d . 1 . .
Cl Cl1 0.26211(8) 0.73220(5) 0.25005(5) 0.0634(2) Uani d . 1 . .

loop_
_atom_site_aniso_label
_atom_site_aniso_U_11
_atom_site_aniso_U_22
_atom_site_aniso_U_33
_atom_site_aniso_U_12
_atom_site_aniso_U_13
_atom_site_aniso_U_23
C1 0.0669(14) 0.0637(12) 0.0518(12) 0.0312(10) 0.0177(10) 0.0234(10)
C2 0.0746(14) 0.0527(11) 0.0572(14) 0.0266(10) 0.0189(11) 0.0164(9)
C3 0.0437(10) 0.0496(10) 0.0537(11) 0.0267(8) 0.0245(8) 0.0305(8)
C4 0.0444(10) 0.0503(10) 0.0551(11) 0.0291(8) 0.0245(9) 0.0311(8)
C5 0.0648(13) 0.0558(11) 0.0580(12) 0.0308(10) 0.0284(10) 0.0340(9)
C6 0.0788(15) 0.0552(11) 0.0645(14) 0.0289(10) 0.0271(11) 0.0255(10)
C7 0.0787(15) 0.0748(14) 0.0579(13) 0.0407(12) 0.0277(11) 0.0229(10)
C8 0.0818(15) 0.0869(14) 0.0602(14) 0.0500(12) 0.0389(11) 0.0459(11)
C9 0.0628(12) 0.0587(11) 0.0663(13) 0.0335(10) 0.0350(10) 0.0397(10)
N1 0.0650(10) 0.0474(9) 0.0635(11) 0.0286(7) 0.0295(8) 0.0324(7)
N2 0.0566(10) 0.0501(8) 0.0560(10) 0.0293(7) 0.0218(8) 0.0316(7)
O1W 0.0656(12) 0.0655(9) 0.0919(12) 0.0366(8) 0.0345(9) 0.0460(9)
Cl1 0.0715(3) 0.0529(3) 0.0548(3) 0.0174(2) 0.0143(2) 0.0311(2)

loop_
_atom_type_symbol
_atom_type_description
_atom_type_scat_dispersion_real
_atom_type_scat_dispersion_imag
_atom_type_scat_source
C C 0.0033 0.0016 'International Tables Vol C Tables 4.2.6.8 and 6.1.1.4'
H H 0.0000 0.0000 'International Tables Vol C Tables 4.2.6.8 and 6.1.1.4'
O O 0.0106 0.0060 'International Tables Vol C Tables 4.2.6.8 and 6.1.1.4'
Cl Cl 0.1484 0.1585 'International Tables Vol C Tables 4.2.6.8 and 6.1.1.4'
N N 0.0061 0.0033 'International Tables Vol C Tables 4.2.6.8 and 6.1.1.4'

loop_
_geom_angle_atom_site_label_1
_geom_angle_atom_site_label_2
_geom_angle_atom_site_label_3
_geom_angle_site_symmetry_1
_geom_angle_site_symmetry_3
_geom_angle
_geom_angle_publ_flag
C2 C1 N2 . . 106.67(17) ?
C2 C1 H1A . . 126.7 ?
N2 C1 H1A . . 126.7 ?
C1 C2 N1 . . 107.20(16) ?
C1 C2 H2A . . 126.4 ?
N1 C2 H2A . . 126.4 ?
N1 C3 N2 . . 106.63(14) ?
N1 C3 C4 . . 126.29(15) ?
N2 C3 C4 . . 127.06(15) ?
C5 C4 C9 . . 119.14(16) ?
C5 C4 C3 . . 120.82(15) ?
C9 C4 C3 . . 120.01(15) ?
C6 C5 C4 . . 120.30(16) ?
C6 C5 H5 . . 119.8 ?
C4 C5 H5 . . 119.8 ?
C5 C6 C7 . . 120.18(18) ?
C5 C6 H6 . . 119.9 ?
C7 C6 H6 . . 119.9 ?
C8 C7 C6 . . 120.01(19) ?
C8 C7 H7 . . 120.0 ?
C6 C7 H7 . . 120.0 ?
C7 C8 C9 . . 120.68(17) ?
C7 C8 H8 . . 119.7 ?
C9 C8 H8 . . 119.7 ?
C8 C9 C4 . . 119.67(16) ?
C8 C9 H9 . . 120.2 ?
C4 C9 H9 . . 120.2 ?
C3 N1 C2 . . 109.75(14) ?
C3 N1 H1 . . 125.1 ?
C2 N1 H1 . . 125.1 ?
C3 N2 C1 . . 109.74(14) ?
C3 N2 H2 . . 125.1 ?
C1 N2 H2 . . 125.1 ?
HW11 O1W HW12 . . 97(2) ?

loop_
_geom_bond_atom_site_label_1
_geom_bond_atom_site_label_2
_geom_bond_site_symmetry_2
_geom_bond_distance
_geom_bond_publ_flag
C1 C2 . 1.339(2) ?
C1 N2 . 1.366(2) ?
C1 H1A . 0.9300 ?
C2 N1 . 1.362(2) ?
C2 H2A . 0.9300 ?
C3 N1 . 1.3282(19) ?
C3 N2 . 1.332(2) ?
C3 C4 . 1.455(2) ?
C4 C5 . 1.388(2) ?
C4 C9 . 1.392(2) ?
C5 C6 . 1.374(3) ?
C5 H5 . 0.9300 ?
C6 C7 . 1.375(3) ?
C6 H6 . 0.9300 ?
C7 C8 . 1.368(3) ?
C7 H7 . 0.9300 ?
C8 C9 . 1.378(3) ?
C8 H8 . 0.9300 ?
C9 H9 . 0.9300 ?
N1 H1 . 0.8600 ?
N2 H2 . 0.8600 ?
O1W HW11 . 0.86(3) ?
O1W HW12 . 0.88(3) ?

loop_
_geom_hbond_atom_site_label_D
_geom_hbond_atom_site_label_H
_geom_hbond_atom_site_label_A
_geom_hbond_site_symmetry_A
_geom_hbond_distance_DH
_geom_hbond_distance_HA
_geom_hbond_distance_DA
_geom_hbond_angle_DHA
N1 H1 O1W . 0.86 1.96 2.774(2) 157.1
N2 H2 Cl1 1_545 0.86 2.28 3.1371(14) 172.0
O1W HW11 Cl1 . 0.86(3) 2.33(3) 3.177(2) 174(2)
O1W HW12 Cl1 2_565 0.88(3) 2.32(3) 3.190(2) 176(2)

loop_
_cod_related_entry_id
_cod_related_entry_database
_cod_related_entry_code
1 ChemSpider 30656030
